data_2100062
loop_
_publ_author_name
'Richard E. Marsh'

_publ_section_title
;
 Space group <i>P</i>1: an update
;
_journal_issue 3
_journal_name_full 'Acta Crystallographica Section B'
_journal_page_first 359
_journal_page_last 359
_journal_paper_doi 10.1107/S0108768105009651
_journal_volume 61
_journal_year 2005
_chemical_formula_moiety 'C20 H21 N2 O Pd, C24 H20 B, 2(C H2 Cl2)'
_chemical_formula_sum 'C46 H45 B Cl4 N2 O Pd'
_space_group_crystal_system triclinic
_space_group_IT_number 2
_space_group_name_Hall '-P 1'
_space_group_name_H-M_alt 'P -1'
_audit_creation_method CRYM
_cell_angle_alpha 91.02
_cell_angle_beta 91.61
_cell_angle_gamma 117.97
_cell_formula_units_Z 2
_cell_length_a 12.8680
_cell_length_b 13.6820
_cell_length_c 13.8310
_cell_volume 2148.478
_cod_data_source_file bk0148.cif
_cod_data_source_block NINPOP
_cod_depositor_comments
;
 Updating space group information and adding the symmetry operation list.

 Antanas Vaitkus,
 2017-10-20

 Marking attached hydrogen atoms.

 Antanas Vaitkus,
 2017-10-20

  Added moiety chemical formula and Z value from Marsh (2005) paper.
  The summary chemical formula is calculated from moiety formula using
  AdHocParser
  (svn://www.crystallography.net/cod-tools/trunk/Formulae/AdHocParser.yp,
  revision 1441.)

  Andrius Merkys
  2013-11-11
;
_cod_original_sg_symbol_H-M P-1
_cod_original_formula_sum 'not given'
_cod_database_code 2100062

loop_
_space_group_symop_id
_space_group_symop_operation_xyz
1 x,y,z
2 -x,-y,-z

loop_
_atom_site_label
_atom_site_fract_x
_atom_site_fract_y
_atom_site_fract_z
_atom_site_type_symbol
_atom_site_attached_hydrogens
Pd1 -0.03580 0.37390 0.14670 Pd 0
O1 -0.00230 0.38460 0.62305 O 0
N1 -0.09470 0.48165 0.09515 N 0
N2 -0.14975 0.27980 0.03395 N 0
C1 0.09215 0.46405 0.25360 C 2
C2 0.03795 0.27970 0.20820 C 2
C3 0.03650 0.35765 0.28085 C 0
C4 -0.03670 0.31905 0.36705 C 1
C5 0.02050 0.36970 0.45755 C 2
C6 -0.04795 0.33580 0.54540 C 0
C7 -0.16655 0.25460 0.53630 C 0
C8 -0.20915 0.20905 0.44800 C 1
C9 -0.15190 0.23985 0.35875 C 2
C10 -0.23330 0.21955 0.62930 C 3
C11 -0.06450 0.58340 0.12905 C 1
C12 -0.11165 0.64750 0.09610 C 1
C13 -0.19795 0.60365 0.02185 C 1
C14 -0.22940 0.50095 -0.01290 C 1
C15 -0.17855 0.43715 0.02320 C 0
C16 -0.16705 0.17975 0.00070 C 1
C17 -0.24015 0.12340 -0.07890 C 1
C18 -0.29800 0.17220 -0.12415 C 1
C19 -0.28155 0.27330 -0.09290 C 1
C20 -0.20575 0.32720 -0.01420 C 0
B1 0.34730 0.17510 0.82980 B 0
C21 0.23265 0.14810 0.75485 C 0
C22 0.20865 0.23290 0.72785 C 1
C23 0.10825 0.20915 0.67110 C 1
C24 0.03185 0.10065 0.64125 C 1
C25 0.05585 0.01585 0.66825 C 1
C26 0.15625 0.03955 0.72500 C 1
C27 0.30315 0.16440 0.94405 C 0
C28 0.18410 0.11555 0.96280 C 1
C29 0.14865 0.10660 1.05765 C 1
C30 0.23235 0.14645 1.13375 C 1
C31 0.35145 0.19525 1.11510 C 1
C32 0.38685 0.20425 1.02020 C 1
C33 0.39400 0.08270 0.80535 C 0
C34 0.40425 0.01785 0.87725 C 1
C35 0.44010 -0.06085 0.85455 C 1
C36 0.46565 -0.07460 0.75990 C 1
C37 0.45545 -0.00965 0.68795 C 1
C38 0.41965 0.06900 0.71065 C 1
C39 0.45000 0.30540 0.81370 C 0
C40 0.52540 0.33050 0.73735 C 1
C41 0.60110 0.44025 0.71820 C 1
C42 0.60145 0.52500 0.77540 C 1
C43 0.52605 0.49990 0.85175 C 1
C44 0.45035 0.39010 0.87085 C 1
C45 0.30335 0.19430 0.50025 C 2
Cl1 0.34170 0.10810 0.43305 Cl 0
Cl2 0.26290 0.26985 0.42170 Cl 0
C91 0.33780 0.52505 0.65525 C 2
Cl5 0.35940 0.58630 0.54450 Cl 0
Cl6 0.32505 0.60540 0.74440 Cl 0
